data_2207342
loop_
_publ_author_name
'Rui-Hong Zhang'
'Guang-Ming Yang'

_publ_section_title
;
 A new nickel(II) complex [Ni<i>L</i>]&#x00B7;1.5CH~2~Cl~2~, where
 H~2~<i>L</i> is
 14,25-dichloro-2,11-diphenyl-tetracyclo[20.4.0.0^4,9^.0^12,17^]hexacosa-
 2,10,12,14,16,22,24,26-octaene-19,20-dione
;
_journal_coeditor_code SJ6134
_journal_issue 11
_journal_name_full 'Acta Crystallographica Section E'
_journal_page_first m2434
_journal_page_last m2435
_journal_paper_doi 10.1107/S1600536805034628
_journal_volume 61
_journal_year 2005
_chemical_formula_iupac '[Ni (C34 H26 Cl2 N4 O2)], 1.5C H2 Cl2'
_chemical_formula_moiety 'C34 H26 Cl2 N4 Ni O2, 1.5C H2 Cl2'
_chemical_formula_sum 'C35.5 H29 Cl5 N4 Ni O2'
_chemical_formula_weight 779.59
_chemical_name_systematic
;[14,25-dichloro-2,11-diphenyl-tetracyclo[20.4.0.0^4,9^.0^12,17^]hexacosa-2,10,12,14,16,22,24,26-octaene-19,20-dionato(2-)]nickel(II) dichloromethane
sesquisolvate
;
_space_group_IT_number 15
_symmetry_cell_setting monoclinic
_symmetry_space_group_name_Hall '-C 2yc'
_symmetry_space_group_name_H-M 'C 1 2/c 1'
_atom_sites_solution_hydrogens geom
_atom_sites_solution_primary direct
_atom_sites_solution_secondary difmap
_cell_angle_alpha 90.00
_cell_angle_beta 118.454(4)
_cell_angle_gamma 90.00
_cell_formula_units_Z 8
_cell_length_a 26.745(7)
_cell_length_b 12.520(3)
_cell_length_c 22.820(6)
_cell_measurement_reflns_used 985
_cell_measurement_temperature 293(2)
_cell_measurement_theta_max 25.42
_cell_measurement_theta_min 3.19
_cell_volume 6718(3)
_computing_cell_refinement 'SAINT (Bruker, 1997)'
_computing_data_collection 'SMART (Bruker, 1997)'
_computing_data_reduction SAINT
_computing_molecular_graphics 'ORTEP-3 (Farrugia, 1997)'
_computing_publication_material SHELXTL
_computing_structure_refinement SHELXTL
_computing_structure_solution 'SHELXTL (Bruker, 2000)'
_diffrn_ambient_temperature 293(2)
_diffrn_measured_fraction_theta_full 1.000
_diffrn_measured_fraction_theta_max 1.000
_diffrn_measurement_device_type 'Bruker SMART CCD area-detector'
_diffrn_measurement_method '\f and \w'
_diffrn_radiation_monochromator graphite
_diffrn_radiation_source 'fine-focus sealed tube'
_diffrn_radiation_type MoK\a
_diffrn_radiation_wavelength 0.71073
_diffrn_reflns_av_R_equivalents 0.0394
_diffrn_reflns_av_sigmaI/netI 0.0461
_diffrn_reflns_limit_h_max 31
_diffrn_reflns_limit_h_min -31
_diffrn_reflns_limit_k_max 14
_diffrn_reflns_limit_k_min -10
_diffrn_reflns_limit_l_max 27
_diffrn_reflns_limit_l_min -24
_diffrn_reflns_number 17189
_diffrn_reflns_theta_full 25.01
_diffrn_reflns_theta_max 25.01
_diffrn_reflns_theta_min 1.73
_diffrn_standards_number 0
_exptl_absorpt_coefficient_mu 1.016
_exptl_absorpt_correction_T_max 0.833
_exptl_absorpt_correction_T_min 0.754
_exptl_absorpt_correction_type multi-scan
_exptl_absorpt_process_details '(SADABS; Sheldrick, 1996)'
_exptl_crystal_colour red
_exptl_crystal_density_diffrn 1.542
_exptl_crystal_density_method 'not measured'
_exptl_crystal_description block
_exptl_crystal_F_000 3192
_exptl_crystal_size_max 0.22
_exptl_crystal_size_mid 0.20
_exptl_crystal_size_min 0.18
_refine_diff_density_max 0.803
_refine_diff_density_min -0.781
_refine_ls_extinction_method none
_refine_ls_goodness_of_fit_ref 1.036
_refine_ls_hydrogen_treatment constr
_refine_ls_matrix_type full
_refine_ls_number_parameters 429
_refine_ls_number_reflns 5930
_refine_ls_number_restraints 9
_refine_ls_restrained_S_all 1.049
_refine_ls_R_factor_all 0.0777
_refine_ls_R_factor_gt 0.0454
_refine_ls_shift/su_max 0.000
_refine_ls_shift/su_mean 0.000
_refine_ls_structure_factor_coef Fsqd
_refine_ls_weighting_details 'calc w = 1/[\s^2^(Fo^2^)+(0.0273P)^2^+0.4655P] where P = (Fo^2^+2Fc^2^)/3'
_refine_ls_weighting_scheme calc
_refine_ls_wR_factor_gt 0.1082
_refine_ls_wR_factor_ref 0.1262
_reflns_number_gt 4119
_reflns_number_total 5930
_reflns_threshold_expression I>2\s(I)
_cod_data_source_file sj6134.cif
_cod_data_source_block I
_cod_depositor_comments
;
The following automatic conversions were performed:
'_symmetry_cell_setting' value 'Monoclinic' changed to 'monoclinic'
according to '/home/saulius/struct/CIF-dictionaries/cif_core.dic'
dictionary named 'cif_core.dic' version 2.4.1 from 2010-06-29.

Automatic conversion script
Id: cif_fix_enum 1527 2010-12-29 10:47:43Z saulius 

The following automatic conversions were performed:

'_symmetry_cell_setting' value 'Monoclinic' changed to 'monoclinic'
according to /home/saulius/struct/CIF-dictionaries/cif_core.dic
dictionary named 'cif_core.dic' version 2.4.1 from 2010-06-29.

Automatic conversion script
Id: cif_fix_values 1715 2011-07-08 13:25:40Z adriana 
;
_cod_original_sg_symbol_H-M 'C 2/c'
_cod_database_code 2207342
_cod_database_fobs_code 2207342

loop_
_symmetry_equiv_pos_as_xyz
'x, y, z'
'-x, y, -z+1/2'
'x+1/2, y+1/2, z'
'-x+1/2, y+1/2, -z+1/2'
'-x, -y, -z'
'x, -y, z-1/2'
'-x+1/2, -y+1/2, -z'
'x+1/2, -y+1/2, z-1/2'

loop_
_atom_site_label
_atom_site_fract_x
_atom_site_fract_y
_atom_site_fract_z
_atom_site_U_iso_or_equiv
_atom_site_adp_type
_atom_site_calc_flag
_atom_site_refinement_flags
_atom_site_occupancy
_atom_site_type_symbol
Ni1 0.136067(19) 0.24467(3) 0.28015(2) 0.02877(14) Uani d . 1 Ni
Cl1 0.21169(5) 0.44373(9) 0.60820(5) 0.0550(3) Uani d . 1 Cl
Cl2 -0.08844(4) 0.05545(9) -0.03365(5) 0.0547(3) Uani d . 1 Cl
O1 0.16488(12) 0.0200(2) 0.40832(13) 0.0477(7) Uani d . 1 O
O2 0.10162(14) -0.0542(2) 0.28016(15) 0.0605(8) Uani d . 1 O
N1 0.15136(12) 0.1917(2) 0.36341(14) 0.0303(7) Uani d . 1 N
N2 0.09390(13) 0.1211(2) 0.24467(15) 0.0341(7) Uani d . 1 N
N3 0.12618(12) 0.2863(2) 0.19714(14) 0.0306(7) Uani d . 1 N
N4 0.17227(12) 0.3772(2) 0.31286(13) 0.0308(7) Uani d . 1 N
C1 0.14673(16) 0.0826(3) 0.36179(19) 0.0349(8) Uani d . 1 C
C2 0.11172(16) 0.0407(3) 0.29040(19) 0.0373(9) Uani d . 1 C
C3 0.05147(15) 0.1057(3) 0.17928(18) 0.0339(8) Uani d . 1 C
C4 0.00876(17) 0.0280(3) 0.1632(2) 0.0441(10) Uani d . 1 C
H4 0.0097 -0.0151 0.1969 0.053 Uiso calc R 1 H
C5 -0.03418(17) 0.0142(3) 0.0991(2) 0.0457(10) Uani d . 1 C
H5 -0.0620 -0.0374 0.0898 0.055 Uiso calc R 1 H
C6 -0.03576(15) 0.0770(3) 0.04887(19) 0.0399(9) Uani d . 1 C
C7 0.00338(16) 0.1559(3) 0.06214(18) 0.0386(9) Uani d . 1 C
H7 0.0007 0.1994 0.0277 0.046 Uiso calc R 1 H
C8 0.04760(15) 0.1719(3) 0.12703(18) 0.0330(8) Uani d . 1 C
C9 0.08988(15) 0.2555(3) 0.13780(17) 0.0317(8) Uani d . 1 C
C10 0.08851(16) 0.3049(3) 0.07741(17) 0.0378(9) Uani d . 1 C
C11 0.10593(18) 0.2469(4) 0.0383(2) 0.0528(11) Uani d . 1 C
H11 0.1186 0.1769 0.0495 0.063 Uiso calc R 1 H
C12 0.1042(2) 0.2945(5) -0.0178(2) 0.0676(14) Uani d . 1 C
H12 0.1156 0.2561 -0.0443 0.081 Uiso calc R 1 H
C13 0.0858(2) 0.3976(5) -0.0340(2) 0.0707(16) Uani d . 1 C
H13 0.0848 0.4290 -0.0714 0.085 Uiso calc R 1 H
C14 0.0687(2) 0.4548(4) 0.0045(2) 0.0664(14) Uani d . 1 C
H14 0.0563 0.5249 -0.0068 0.080 Uiso calc R 1 H
C15 0.06988(17) 0.4084(3) 0.0599(2) 0.0491(11) Uani d . 1 C
H15 0.0580 0.4473 0.0857 0.059 Uiso calc R 1 H
C16 0.17342(14) 0.3592(3) 0.20815(17) 0.0309(8) Uani d . 1 C
H16 0.1648 0.3956 0.1664 0.037 Uiso calc R 1 H
C17 0.22718(17) 0.2923(3) 0.2310(2) 0.0465(10) Uani d . 1 C
H17A 0.2325 0.2485 0.2686 0.056 Uiso calc R 1 H
H17B 0.2229 0.2452 0.1952 0.056 Uiso calc R 1 H
C18 0.27923(18) 0.3628(4) 0.2513(2) 0.0633(13) Uani d . 1 C
H18A 0.2764 0.3992 0.2123 0.076 Uiso calc R 1 H
H18B 0.3132 0.3188 0.2696 0.076 Uiso calc R 1 H
C19 0.2839(2) 0.4449(4) 0.3029(2) 0.0727(16) Uani d . 1 C
H19A 0.2916 0.4087 0.3440 0.087 Uiso calc R 1 H
H19B 0.3153 0.4929 0.3124 0.087 Uiso calc R 1 H
C20 0.2297(2) 0.5083(3) 0.2780(2) 0.0531(12) Uani d . 1 C
H20A 0.2242 0.5491 0.2393 0.064 Uiso calc R 1 H
H20B 0.2337 0.5587 0.3123 0.064 Uiso calc R 1 H
C21 0.17726(16) 0.4407(3) 0.25950(16) 0.0334(8) Uani d . 1 C
H21 0.1439 0.4874 0.2381 0.040 Uiso calc R 1 H
C22 0.18044(14) 0.4219(3) 0.36823(16) 0.0291(8) Uani d . 1 C
C23 0.18909(16) 0.5400(3) 0.37790(17) 0.0320(8) Uani d . 1 C
C24 0.24087(18) 0.5857(3) 0.42269(19) 0.0437(10) Uani d . 1 C
H24 0.2721 0.5427 0.4486 0.052 Uiso calc R 1 H
C25 0.2454(2) 0.6966(4) 0.4282(2) 0.0570(13) Uani d . 1 C
H25 0.2799 0.7279 0.4575 0.068 Uiso calc R 1 H
C26 0.1986(2) 0.7602(3) 0.3904(2) 0.0597(13) Uani d . 1 C
H26 0.2020 0.8341 0.3944 0.072 Uiso calc R 1 H
C27 0.1479(2) 0.7155(3) 0.3474(2) 0.0552(12) Uani d . 1 C
H27 0.1166 0.7589 0.3224 0.066 Uiso calc R 1 H
C28 0.14273(17) 0.6056(3) 0.34081(19) 0.0401(9) Uani d . 1 C
H28 0.1079 0.5754 0.3113 0.048 Uiso calc R 1 H
C29 0.17913(14) 0.3614(3) 0.42301(16) 0.0293(8) Uani d . 1 C
C30 0.19155(15) 0.4193(3) 0.48156(17) 0.0337(8) Uani d . 1 C
H30 0.1979 0.4925 0.4828 0.040 Uiso calc R 1 H
C31 0.19439(16) 0.3698(3) 0.53612(17) 0.0370(9) Uani d . 1 C
C32 0.18430(18) 0.2624(3) 0.53578(19) 0.0463(10) Uani d . 1 C
H32 0.1858 0.2295 0.5731 0.056 Uiso calc R 1 H
C33 0.17185(17) 0.2038(3) 0.47932(19) 0.0421(9) Uani d . 1 C
H33 0.1655 0.1308 0.4795 0.051 Uiso calc R 1 H
C34 0.16838(14) 0.2506(3) 0.42134(17) 0.0309(8) Uani d . 1 C
Cl3 0.09208(8) 0.67923(13) 0.13103(10) 0.1111(6) Uani d D 1 Cl
Cl4 0.01510(8) 0.71881(19) 0.18506(8) 0.1294(8) Uani d D 1 Cl
C35 0.0547(3) 0.7702(4) 0.1514(3) 0.0890(18) Uani d D 1 C
H35A 0.0815 0.8209 0.1828 0.107 Uiso calc R 1 H
H35B 0.0296 0.8095 0.1114 0.107 Uiso calc R 1 H
Cl5 0.99241(14) 0.4072(3) 0.18441(16) 0.2028(14) Uani d DU 1 Cl
C36 1.0000 0.3322(6) 0.2500 0.150(6) Uani d SD 1 C
H36A 1.0331 0.2866 0.2641 0.180 Uiso calc PR 0.50 H
H36B 0.9669 0.2866 0.2359 0.180 Uiso calc PR 0.50 H

loop_
_atom_site_aniso_label
_atom_site_aniso_U_11
_atom_site_aniso_U_22
_atom_site_aniso_U_33
_atom_site_aniso_U_12
_atom_site_aniso_U_13
_atom_site_aniso_U_23
Ni1 0.0386(3) 0.0235(2) 0.0259(2) -0.0022(2) 0.0168(2) 0.00044(19)
Cl1 0.0744(8) 0.0645(7) 0.0340(5) 0.0013(6) 0.0321(5) -0.0078(5)
Cl2 0.0441(6) 0.0606(7) 0.0444(6) -0.0059(5) 0.0089(5) -0.0157(5)
O1 0.0667(19) 0.0280(14) 0.0427(16) 0.0035(13) 0.0214(15) 0.0100(12)
O2 0.081(2) 0.0253(15) 0.0553(19) -0.0050(14) 0.0159(16) -0.0004(13)
N1 0.0379(17) 0.0235(16) 0.0288(16) -0.0003(13) 0.0154(14) 0.0035(12)
N2 0.0421(18) 0.0254(16) 0.0346(17) -0.0043(13) 0.0180(15) -0.0007(13)
N3 0.0383(17) 0.0279(15) 0.0289(16) -0.0020(13) 0.0188(14) -0.0020(12)
N4 0.0439(18) 0.0261(16) 0.0242(15) -0.0008(13) 0.0176(14) 0.0031(12)
C1 0.041(2) 0.027(2) 0.041(2) 0.0013(16) 0.0226(18) 0.0053(17)
C2 0.040(2) 0.028(2) 0.041(2) -0.0005(16) 0.0177(18) 0.0017(17)
C3 0.037(2) 0.0308(19) 0.035(2) -0.0034(16) 0.0187(17) -0.0066(16)
C4 0.049(2) 0.038(2) 0.046(2) -0.0072(18) 0.023(2) -0.0015(18)
C5 0.038(2) 0.042(2) 0.056(3) -0.0124(18) 0.021(2) -0.010(2)
C6 0.032(2) 0.042(2) 0.039(2) 0.0004(17) 0.0113(17) -0.0097(18)
C7 0.042(2) 0.041(2) 0.033(2) 0.0004(18) 0.0176(18) -0.0039(17)
C8 0.034(2) 0.031(2) 0.034(2) 0.0009(15) 0.0162(17) -0.0051(16)
C9 0.039(2) 0.0296(19) 0.0274(18) -0.0010(16) 0.0169(16) -0.0036(16)
C10 0.039(2) 0.046(2) 0.0238(19) -0.0121(18) 0.0107(17) -0.0029(17)
C11 0.062(3) 0.064(3) 0.037(2) -0.009(2) 0.028(2) -0.008(2)
C12 0.060(3) 0.113(5) 0.038(3) -0.016(3) 0.030(2) -0.015(3)
C13 0.056(3) 0.115(5) 0.032(3) -0.028(3) 0.013(2) 0.015(3)
C14 0.058(3) 0.077(4) 0.045(3) -0.005(3) 0.010(2) 0.022(3)
C15 0.051(3) 0.050(3) 0.038(2) -0.003(2) 0.015(2) 0.0065(19)
C16 0.036(2) 0.0316(19) 0.0249(18) -0.0041(15) 0.0145(16) 0.0014(15)
C17 0.050(3) 0.043(2) 0.053(3) 0.0076(19) 0.030(2) 0.007(2)
C18 0.039(3) 0.079(3) 0.068(3) 0.007(2) 0.023(2) 0.030(3)
C19 0.057(3) 0.103(4) 0.040(3) -0.041(3) 0.008(2) 0.012(3)
C20 0.084(4) 0.051(3) 0.032(2) -0.031(2) 0.034(2) -0.0076(19)
C21 0.049(2) 0.0264(18) 0.0258(18) -0.0030(16) 0.0187(17) 0.0050(15)
C22 0.032(2) 0.0272(19) 0.0274(19) 0.0022(14) 0.0137(16) 0.0039(15)
C23 0.048(2) 0.0260(19) 0.0257(18) -0.0026(16) 0.0209(17) -0.0026(14)
C24 0.056(3) 0.044(2) 0.032(2) -0.0042(19) 0.0210(19) -0.0044(17)
C25 0.082(3) 0.052(3) 0.048(3) -0.035(3) 0.040(3) -0.027(2)
C26 0.111(4) 0.031(2) 0.058(3) -0.009(3) 0.056(3) -0.006(2)
C27 0.093(4) 0.033(2) 0.050(3) 0.014(2) 0.042(3) 0.008(2)
C28 0.052(2) 0.030(2) 0.039(2) 0.0004(17) 0.023(2) 0.0017(17)
C29 0.035(2) 0.0287(19) 0.0271(18) 0.0048(15) 0.0171(16) 0.0012(15)
C30 0.040(2) 0.032(2) 0.033(2) 0.0020(16) 0.0210(17) -0.0011(16)
C31 0.043(2) 0.046(2) 0.0272(19) 0.0032(17) 0.0206(17) -0.0036(17)
C32 0.065(3) 0.050(3) 0.031(2) 0.003(2) 0.028(2) 0.0077(19)
C33 0.061(3) 0.032(2) 0.039(2) -0.0029(19) 0.028(2) 0.0058(17)
C34 0.0347(19) 0.0320(19) 0.0273(18) 0.0025(16) 0.0158(15) 0.0022(16)
Cl3 0.1355(15) 0.0722(10) 0.1295(15) 0.0089(10) 0.0662(13) -0.0233(10)
Cl4 0.0990(13) 0.210(2) 0.0677(10) -0.0641(14) 0.0302(9) -0.0138(12)
C35 0.103(5) 0.077(4) 0.100(5) 0.000(3) 0.059(4) -0.004(3)
Cl5 0.217(3) 0.236(3) 0.194(3) 0.100(3) 0.130(2) 0.046(2)
C36 0.100(7) 0.048(5) 0.35(2) 0.000 0.147(11) 0.000
C22 0.0335(17) 0.0266(17) 0.0257(17) 0.0013(13) -0.0018(13) -0.0134(14)
C23 0.0295(16) 0.0204(15) 0.0199(15) 0.0013(12) 0.0008(12) -0.0090(13)
C24 0.0234(15) 0.0239(16) 0.0242(16) -0.0015(12) -0.0038(12) -0.0074(14)
O20 0.0344(14) 0.0505(17) 0.0646(18) -0.0028(12) 0.0126(12) -0.0052(14)

loop_
_atom_type_symbol
_atom_type_description
_atom_type_scat_dispersion_real
_atom_type_scat_dispersion_imag
_atom_type_scat_source
C C 0.0033 0.0016 'International Tables Vol C Tables 4.2.6.8 and 6.1.1.4'
H H 0.0000 0.0000 'International Tables Vol C Tables 4.2.6.8 and 6.1.1.4'
N N 0.0061 0.0033 'International Tables Vol C Tables 4.2.6.8 and 6.1.1.4'
O O 0.0106 0.0060 'International Tables Vol C Tables 4.2.6.8 and 6.1.1.4'
Cl Cl 0.1484 0.1585 'International Tables Vol C Tables 4.2.6.8 and 6.1.1.4'
Ni Ni 0.3393 1.1124 'International Tables Vol C Tables 4.2.6.8 and 6.1.1.4'

loop_
_geom_angle_atom_site_label_1
_geom_angle_atom_site_label_2
_geom_angle_atom_site_label_3
_geom_angle_site_symmetry_1
_geom_angle_site_symmetry_3
_geom_angle
N3 Ni1 N2 . . 91.55(12)
N3 Ni1 N1 . . 173.81(12)
N2 Ni1 N1 . . 86.60(12)
N3 Ni1 N4 . . 87.35(12)
N2 Ni1 N4 . . 174.56(13)
N1 Ni1 N4 . . 95.03(12)
C1 N1 C34 . . 122.7(3)
C1 N1 Ni1 . . 110.7(2)
C34 N1 Ni1 . . 126.5(2)
C2 N2 C3 . . 121.9(3)
C2 N2 Ni1 . . 111.3(2)
C3 N2 Ni1 . . 126.7(2)
C9 N3 C16 . . 121.0(3)
C9 N3 Ni1 . . 131.0(2)
C16 N3 Ni1 . . 107.7(2)
C22 N4 C21 . . 121.2(3)
C22 N4 Ni1 . . 125.4(2)
C21 N4 Ni1 . . 111.6(2)
O1 C1 N1 . . 128.6(3)
O1 C1 C2 . . 119.6(3)
N1 C1 C2 . . 111.8(3)
O2 C2 N2 . . 127.6(4)
O2 C2 C1 . . 120.4(3)
N2 C2 C1 . . 112.0(3)
N2 C3 C4 . . 121.3(3)
N2 C3 C8 . . 121.2(3)
C4 C3 C8 . . 117.4(3)
C5 C4 C3 . . 121.8(4)
C5 C4 H4 . . 119.1
C3 C4 H4 . . 119.1
C6 C5 C4 . . 119.6(4)
C6 C5 H5 . . 120.2
C4 C5 H5 . . 120.2
C7 C6 C5 . . 120.9(4)
C7 C6 Cl2 . . 119.3(3)
C5 C6 Cl2 . . 119.8(3)
C6 C7 C8 . . 120.7(4)
C6 C7 H7 . . 119.7
C8 C7 H7 . . 119.7
C7 C8 C3 . . 119.5(3)
C7 C8 C9 . . 118.2(3)
C3 C8 C9 . . 122.2(3)
N3 C9 C8 . . 121.3(3)
N3 C9 C10 . . 121.3(3)
C8 C9 C10 . . 117.4(3)
C15 C10 C11 . . 119.3(4)
C15 C10 C9 . . 120.2(3)
C11 C10 C9 . . 120.5(4)
C12 C11 C10 . . 119.4(5)
C12 C11 H11 . . 120.3
C10 C11 H11 . . 120.3
C13 C12 C11 . . 120.1(5)
C13 C12 H12 . . 119.9
C11 C12 H12 . . 119.9
C12 C13 C14 . . 120.5(4)
C12 C13 H13 . . 119.7
C14 C13 H13 . . 119.7
C13 C14 C15 . . 119.9(5)
C13 C14 H14 . . 120.0
C15 C14 H14 . . 120.0
C14 C15 C10 . . 120.7(4)
C14 C15 H15 . . 119.7
C10 C15 H15 . . 119.7
N3 C16 C21 . . 106.5(3)
N3 C16 C17 . . 108.0(3)
C21 C16 C17 . . 113.5(3)
N3 C16 H16 . . 109.6
C21 C16 H16 . . 109.6
C17 C16 H16 . . 109.6
C18 C17 C16 . . 111.3(3)
C18 C17 H17A . . 109.4
C16 C17 H17A . . 109.4
C18 C17 H17B . . 109.4
C16 C17 H17B . . 109.4
H17A C17 H17B . . 108.0
C17 C18 C19 . . 110.6(4)
C17 C18 H18A . . 109.5
C19 C18 H18A . . 109.5
C17 C18 H18B . . 109.5
C19 C18 H18B . . 109.5
H18A C18 H18B . . 108.1
C20 C19 C18 . . 110.8(4)
C20 C19 H19A . . 109.5
C18 C19 H19A . . 109.5
C20 C19 H19B . . 109.5
C18 C19 H19B . . 109.5
H19A C19 H19B . . 108.1
C19 C20 C21 . . 114.0(4)
C19 C20 H20A . . 108.8
C21 C20 H20A . . 108.8
C19 C20 H20B . . 108.8
C21 C20 H20B . . 108.8
H20A C20 H20B . . 107.7
N4 C21 C20 . . 119.6(3)
N4 C21 C16 . . 105.6(3)
C20 C21 C16 . . 107.7(3)
N4 C21 H21 . . 107.8
C20 C21 H21 . . 107.8
C16 C21 H21 . . 107.8
N4 C22 C29 . . 122.8(3)
N4 C22 C23 . . 120.7(3)
C29 C22 C23 . . 116.5(3)
C28 C23 C24 . . 119.4(3)
C28 C23 C22 . . 117.7(3)
C24 C23 C22 . . 122.9(3)
C23 C24 C25 . . 119.2(4)
C23 C24 H24 . . 120.4
C25 C24 H24 . . 120.4
C26 C25 C24 . . 120.3(4)
C26 C25 H25 . . 119.9
C24 C25 H25 . . 119.9
C27 C26 C25 . . 120.5(4)
C27 C26 H26 . . 119.7
C25 C26 H26 . . 119.7
C26 C27 C28 . . 120.0(4)
C26 C27 H27 . . 120.0
C28 C27 H27 . . 120.0
C27 C28 C23 . . 120.6(4)
C27 C28 H28 . . 119.7
C23 C28 H28 . . 119.7
C34 C29 C30 . . 118.8(3)
C34 C29 C22 . . 124.5(3)
C30 C29 C22 . . 116.6(3)
C31 C30 C29 . . 121.2(3)
C31 C30 H30 . . 119.4
C29 C30 H30 . . 119.4
C30 C31 C32 . . 121.1(3)
C30 C31 Cl1 . . 119.7(3)
C32 C31 Cl1 . . 119.2(3)
C31 C32 C33 . . 119.1(3)
C31 C32 H32 . . 120.4
C33 C32 H32 . . 120.4
C32 C33 C34 . . 122.3(3)
C32 C33 H33 . . 118.8
C34 C33 H33 . . 118.8
N1 C34 C33 . . 121.2(3)
N1 C34 C29 . . 121.2(3)
C33 C34 C29 . . 117.5(3)
Cl4 C35 Cl3 . . 116.0(3)
Cl4 C35 H35A . . 108.3
Cl3 C35 H35A . . 108.3
Cl4 C35 H35B . . 108.3
Cl3 C35 H35B . . 108.3
H35A C35 H35B . . 107.4
Cl5 C36 Cl5 . 2_755 112.7(5)
Cl5 C36 H36A . . 109.0
Cl5 C36 H36A 2_755 . 109.0
Cl5 C36 H36B . . 109.0
Cl5 C36 H36B 2_755 . 109.0
H36A C36 H36B . . 107.8

loop_
_geom_bond_atom_site_label_1
_geom_bond_atom_site_label_2
_geom_bond_site_symmetry_2
_geom_bond_distance
Ni1 N3 . 1.858(3)
Ni1 N2 . 1.858(3)
Ni1 N1 . 1.865(3)
Ni1 N4 . 1.887(3)
Cl1 C31 . 1.747(4)
Cl2 C6 . 1.754(4)
O1 C1 . 1.219(4)
O2 C2 . 1.217(4)
N1 C1 . 1.370(4)
N1 C34 . 1.387(4)
N2 C2 . 1.361(4)
N2 C3 . 1.392(4)
N3 C9 . 1.293(4)
N3 C16 . 1.480(4)
N4 C22 . 1.301(4)
N4 C21 . 1.512(4)
C1 C2 . 1.534(5)
C3 C4 . 1.410(5)
C3 C8 . 1.414(5)
C4 C5 . 1.374(5)
C4 H4 . 0.9300
C5 C6 . 1.375(5)
C5 H5 . 0.9300
C6 C7 . 1.364(5)
C7 C8 . 1.401(5)
C7 H7 . 0.9300
C8 C9 . 1.474(5)
C9 C10 . 1.495(5)
C10 C15 . 1.378(5)
C10 C11 . 1.392(5)
C11 C12 . 1.392(6)
C11 H11 . 0.9300
C12 C13 . 1.368(7)
C12 H12 . 0.9300
C13 C14 . 1.368(7)
C13 H13 . 0.9300
C14 C15 . 1.378(6)
C14 H14 . 0.9300
C15 H15 . 0.9300
C16 C21 . 1.520(5)
C16 C17 . 1.525(5)
C16 H16 . 0.9800
C17 C18 . 1.522(6)
C17 H17A . 0.9700
C17 H17B . 0.9700
C18 C19 . 1.524(7)
C18 H18A . 0.9700
C18 H18B . 0.9700
C19 C20 . 1.507(7)
C19 H19A . 0.9700
C19 H19B . 0.9700
C20 C21 . 1.516(5)
C20 H20A . 0.9700
C20 H20B . 0.9700
C21 H21 . 0.9800
C22 C29 . 1.476(4)
C22 C23 . 1.497(5)
C23 C28 . 1.389(5)
C23 C24 . 1.393(5)
C24 C25 . 1.394(6)
C24 H24 . 0.9300
C25 C26 . 1.383(7)
C25 H25 . 0.9300
C26 C27 . 1.360(7)
C26 H26 . 0.9300
C27 C28 . 1.384(5)
C27 H27 . 0.9300
C28 H28 . 0.9300
C29 C34 . 1.414(5)
C29 C30 . 1.413(5)
C30 C31 . 1.360(5)
C30 H30 . 0.9300
C31 C32 . 1.371(5)
C32 C33 . 1.378(5)
C32 H32 . 0.9300
C33 C34 . 1.409(5)
C33 H33 . 0.9300
Cl3 C35 . 1.718(5)
Cl4 C35 . 1.704(5)
C35 H35A . 0.9700
C35 H35B . 0.9700
Cl5 C36 . 1.695(4)
C36 Cl5 2_755 1.695(4)
C36 H36A . 0.9700
C36 H36B . 0.9700

loop_
_geom_hbond_atom_site_label_D
_geom_hbond_atom_site_label_H
_geom_hbond_atom_site_label_A
_geom_hbond_site_symmetry_A
_geom_hbond_distance_DH
_geom_hbond_distance_HA
_geom_hbond_distance_DA
_geom_hbond_angle_DHA
_geom_hbond_publ_flag
C18 H18A Cl1 6_565 0.97 2.93 3.764(5) 145 yes
C20 H20A Cl1 6_565 0.97 2.85 3.720(5) 150 yes
C26 H26 O1 1_565 0.93 2.61 3.452(6) 151 yes
C27 H27 O2 1_565 0.93 2.49 3.223(5) 136 yes
C35 H35A O2 1_565 0.970 2.56 3.395(7) 145 yes

loop_
_geom_torsion_atom_site_label_1
_geom_torsion_atom_site_label_2
_geom_torsion_atom_site_label_3
_geom_torsion_atom_site_label_4
_geom_torsion
N3 Ni1 N1 C1 -48.2(12)
N2 Ni1 N1 C1 24.6(2)
N4 Ni1 N1 C1 -160.6(2)
N3 Ni1 N1 C34 128.3(11)
N2 Ni1 N1 C34 -158.9(3)
N4 Ni1 N1 C34 15.9(3)
N3 Ni1 N2 C2 150.0(3)
N1 Ni1 N2 C2 -24.1(3)
N4 Ni1 N2 C2 -131.8(12)
N3 Ni1 N2 C3 -26.4(3)
N1 Ni1 N2 C3 159.5(3)
N4 Ni1 N2 C3 51.8(14)
N2 Ni1 N3 C9 17.7(3)
N1 Ni1 N3 C9 90.3(12)
N4 Ni1 N3 C9 -156.9(3)
N2 Ni1 N3 C16 -156.2(2)
N1 Ni1 N3 C16 -83.7(12)
N4 Ni1 N3 C16 29.1(2)
N3 Ni1 N4 C22 161.6(3)
N2 Ni1 N4 C22 83.2(13)
N1 Ni1 N4 C22 -24.1(3)
N3 Ni1 N4 C21 -3.3(2)
N2 Ni1 N4 C21 -81.7(13)
N1 Ni1 N4 C21 171.0(2)
C34 N1 C1 O1 -13.8(6)
Ni1 N1 C1 O1 162.9(3)
C34 N1 C1 C2 163.8(3)
Ni1 N1 C1 C2 -19.5(4)
C3 N2 C2 O2 12.8(6)
Ni1 N2 C2 O2 -163.8(4)
C3 N2 C2 C1 -165.2(3)
Ni1 N2 C2 C1 18.2(4)
O1 C1 C2 O2 0.7(6)
N1 C1 C2 O2 -177.2(4)
O1 C1 C2 N2 178.8(3)
N1 C1 C2 N2 1.0(4)
C2 N2 C3 C4 27.9(5)
Ni1 N2 C3 C4 -156.1(3)
C2 N2 C3 C8 -155.9(3)
Ni1 N2 C3 C8 20.1(5)
N2 C3 C4 C5 178.2(4)
C8 C3 C4 C5 1.9(6)
C3 C4 C5 C6 0.4(6)
C4 C5 C6 C7 -2.7(6)
C4 C5 C6 Cl2 176.9(3)
C5 C6 C7 C8 2.6(6)
Cl2 C6 C7 C8 -177.0(3)
C6 C7 C8 C3 -0.2(5)
C6 C7 C8 C9 177.6(3)
N2 C3 C8 C7 -178.3(3)
C4 C3 C8 C7 -1.9(5)
N2 C3 C8 C9 3.9(5)
C4 C3 C8 C9 -179.7(3)
C16 N3 C9 C8 171.5(3)
Ni1 N3 C9 C8 -1.8(5)
C16 N3 C9 C10 -9.6(5)
Ni1 N3 C9 C10 177.2(3)
C7 C8 C9 N3 168.8(3)
C3 C8 C9 N3 -13.4(5)
C7 C8 C9 C10 -10.2(5)
C3 C8 C9 C10 167.6(3)
N3 C9 C10 C15 -70.3(5)
C8 C9 C10 C15 108.7(4)
N3 C9 C10 C11 109.8(4)
C8 C9 C10 C11 -71.2(5)
C15 C10 C11 C12 0.0(6)
C9 C10 C11 C12 179.9(4)
C10 C11 C12 C13 0.3(7)
C11 C12 C13 C14 -0.2(7)
C12 C13 C14 C15 -0.1(7)
C13 C14 C15 C10 0.4(7)
C11 C10 C15 C14 -0.4(6)
C9 C10 C15 C14 179.7(4)
C9 N3 C16 C21 137.1(3)
Ni1 N3 C16 C21 -48.2(3)
C9 N3 C16 C17 -100.7(4)
Ni1 N3 C16 C17 74.0(3)
N3 C16 C17 C18 -173.4(3)
C21 C16 C17 C18 -55.6(4)
C16 C17 C18 C19 53.7(5)
C17 C18 C19 C20 -54.4(5)
C18 C19 C20 C21 57.4(4)
C22 N4 C21 C20 50.6(5)
Ni1 N4 C21 C20 -143.8(3)
C22 N4 C21 C16 172.1(3)
Ni1 N4 C21 C16 -22.3(3)
C19 C20 C21 N4 64.4(4)
C19 C20 C21 C16 -55.9(4)
N3 C16 C21 N4 44.5(3)
C17 C16 C21 N4 -74.2(4)
N3 C16 C21 C20 173.3(3)
C17 C16 C21 C20 54.6(4)
C21 N4 C22 C29 -176.5(3)
Ni1 N4 C22 C29 20.0(5)
C21 N4 C22 C23 6.4(5)
Ni1 N4 C22 C23 -157.1(3)
N4 C22 C23 C28 69.8(4)
C29 C22 C23 C28 -107.5(4)
N4 C22 C23 C24 -111.1(4)
C29 C22 C23 C24 71.6(4)
C28 C23 C24 C25 -1.4(5)
C22 C23 C24 C25 179.5(3)
C23 C24 C25 C26 1.0(6)
C24 C25 C26 C27 -0.1(6)
C25 C26 C27 C28 -0.5(6)
C26 C27 C28 C23 0.1(6)
C24 C23 C28 C27 0.9(5)
C22 C23 C28 C27 180.0(3)
N4 C22 C29 C34 -0.8(5)
C23 C22 C29 C34 176.4(3)
N4 C22 C29 C30 176.9(3)
C23 C22 C29 C30 -5.9(5)
C34 C29 C30 C31 1.3(5)
C22 C29 C30 C31 -176.5(3)
C29 C30 C31 C32 -1.2(6)
C29 C30 C31 Cl1 178.3(3)
C30 C31 C32 C33 0.9(6)
Cl1 C31 C32 C33 -178.6(3)
C31 C32 C33 C34 -0.8(6)
C1 N1 C34 C33 -11.9(5)
Ni1 N1 C34 C33 172.0(3)
C1 N1 C34 C29 172.5(3)
Ni1 N1 C34 C29 -3.7(5)
C32 C33 C34 N1 -174.8(4)
C32 C33 C34 C29 1.0(6)
C30 C29 C34 N1 174.6(3)
C22 C29 C34 N1 -7.7(5)
C30 C29 C34 C33 -1.2(5)
C22 C29 C34 C33 176.4(3)
